data_7117061
loop_
_publ_author_name
'Sebastien Dhers'
'Jean-Pierre Costes'
'Philippe Guionneau'
'Carley Paulsen'
'Laure Vendier'
'Jean-Pascal Sutter'

_publ_section_title
;
 On the importance of ferromagnetic exchange between transition metals in
 field-free SMMs: examples of ring-shaped hetero-trimetallic
 [(LnNi2){W(CN)8}]2 compounds
;
_journal_name_full Chem.Commun.
_journal_page_first 7875
_journal_paper_doi 10.1039/C5cc01743B
_journal_volume 51
_journal_year 2015
_chemical_formula_sum 'C120 H134 N34 Ni4 O20 Tb2 W2'
_chemical_formula_weight 3292.98
_space_group_crystal_system triclinic
_space_group_IT_number 2
_space_group_name_Hall '-P 1'
_space_group_name_H-M_alt 'P -1'
_symmetry_space_group_name_Hall '-P 1'
_symmetry_space_group_name_H-M 'P -1'
_atom_sites_solution_hydrogens mixed
_audit_creation_method SHELXL-2014/7
_audit_update_record
;
2015-02-11 deposited with the CCDC.
2015-03-25 downloaded from the CCDC.
;
_cell_angle_alpha 87.881(5)
_cell_angle_beta 89.214(5)
_cell_angle_gamma 74.309(5)
_cell_formula_units_Z 2
_cell_length_a 16.7341(8)
_cell_length_b 20.6199(8)
_cell_length_c 20.8979(8)
_cell_measurement_reflns_used 117542
_cell_measurement_temperature 150(2)
_cell_measurement_theta_max 27.48
_cell_measurement_theta_min 1.0
_cell_volume 6937.4(5)
_computing_cell_refinement 'HKL Scalepack (Otwinowski & Minor 1997)'
_computing_data_collection 'KappaCCD Server Software (Nonius, 1997)'
_computing_data_reduction 'HKL Denzo and Scalepack (Otwinowski & Minor 1997)'
_computing_structure_refinement 'SHELXL-2014/7 (Sheldrick, 2014)'
_computing_structure_solution 'Shelxs-97 (Sheldrick, 1990)'
_diffrn_ambient_temperature 150(2)
_diffrn_detector_area_resol_mean 9
_diffrn_measured_fraction_theta_full 0.991
_diffrn_measured_fraction_theta_max 0.992
_diffrn_measurement_device '95mm CCD camera on \k-goniostat'
_diffrn_measurement_device_type KappaCCD
_diffrn_measurement_method CCD
_diffrn_radiation_type MoK\a
_diffrn_radiation_wavelength 0.71073
_diffrn_reflns_av_R_equivalents 0.0904
_diffrn_reflns_av_unetI/netI 0.1131
_diffrn_reflns_Laue_measured_fraction_full 0.991
_diffrn_reflns_Laue_measured_fraction_max 0.992
_diffrn_reflns_limit_h_max 20
_diffrn_reflns_limit_h_min -20
_diffrn_reflns_limit_k_max 25
_diffrn_reflns_limit_k_min -24
_diffrn_reflns_limit_l_max 26
_diffrn_reflns_limit_l_min -26
_diffrn_reflns_number 51437
_diffrn_reflns_point_group_measured_fraction_full 0.991
_diffrn_reflns_point_group_measured_fraction_max 0.992
_diffrn_reflns_theta_full 25.242
_diffrn_reflns_theta_max 26.373
_diffrn_reflns_theta_min 3.417
_diffrn_source 'fine-focus sealed tube'
_exptl_absorpt_coefficient_mu 3.259
_exptl_absorpt_correction_T_max 0.6406
_exptl_absorpt_correction_T_min 0.5618
_exptl_absorpt_correction_type empirical
_exptl_absorpt_process_details scalepack
_exptl_crystal_colour red
_exptl_crystal_density_diffrn 1.576
_exptl_crystal_density_method 'not measured'
_exptl_crystal_description prism
_exptl_crystal_F_000 3284
_exptl_crystal_size_max 0.200
_exptl_crystal_size_mid 0.150
_exptl_crystal_size_min 0.150
_refine_diff_density_max 5.561
_refine_diff_density_min -1.379
_refine_diff_density_rms 0.238
_refine_ls_extinction_coef .
_refine_ls_extinction_method none
_refine_ls_goodness_of_fit_ref 1.114
_refine_ls_hydrogen_treatment constr
_refine_ls_matrix_type full
_refine_ls_number_parameters 1633
_refine_ls_number_reflns 28124
_refine_ls_number_restraints 0
_refine_ls_restrained_S_all 1.114
_refine_ls_R_factor_all 0.1262
_refine_ls_R_factor_gt 0.0976
_refine_ls_shift/su_max 0.001
_refine_ls_shift/su_mean 0.000
_refine_ls_structure_factor_coef Fsqd
_refine_ls_weighting_details 'w=1/[\s^2^(Fo^2^)+(0.0456P)^2^+179.1914P] where P=(Fo^2^+2Fc^2^)/3'
_refine_ls_weighting_scheme calc
_refine_ls_wR_factor_gt 0.2174
_refine_ls_wR_factor_ref 0.2307
_reflns_Friedel_coverage 0.000
_reflns_Friedel_fraction_full .
_reflns_Friedel_fraction_max .
_reflns_number_gt 20696
_reflns_number_total 28124
_reflns_threshold_expression 'I > 2\s(I)'
_cod_data_source_file c5cc01743b2.cif
_cod_data_source_block shelx_1
_cod_depositor_comments
;
The following automatic conversions were performed:
'__computing_data_collection' tag replaced with
'_computing_data_collection'.

Automatic conversion script
Id: cif_correct_tags 1440 2010-10-19 06:21:57Z saulius 
;
_cod_database_code 7117061
_shelx_shelxl_version_number 2014/7
_shelx_space_group_comment
;
The symmetry employed for this shelxl refinement is uniquely defined
by the following loop, which should always be used as a source of
symmetry information in preference to the above space-group names.
They are only intended as comments.
;
_shelx_estimated_absorpt_t_min 0.562
_shelx_estimated_absorpt_t_max 0.641

loop_
_space_group_symop_operation_xyz
'x, y, z'
'-x, -y, -z'

loop_
_atom_site_label
_atom_site_type_symbol
_atom_site_fract_x
_atom_site_fract_y
_atom_site_fract_z
_atom_site_U_iso_or_equiv
_atom_site_adp_type
_atom_site_occupancy
_atom_site_site_symmetry_order
_atom_site_calc_flag
_atom_site_refinement_flags_posn
_atom_site_refinement_flags_adp
_atom_site_refinement_flags_occupancy
_atom_site_disorder_assembly
_atom_site_disorder_group
C56 C 0.2297(9) 0.0421(8) 0.2050(7) 0.037(3) Uani 1 1 d . . . . .
C57 C 0.2515(9) -0.0087(7) 0.0842(7) 0.036(3) Uiso 1 1 d . . . . .
C58 C 0.2463(9) -0.2198(8) 0.1770(6) 0.037(3) Uani 1 1 d . . . . .
H58 H 0.2184 -0.2198 0.2169 0.045 Uiso 1 1 calc R U . . .
C59 C 0.2766(9) 0.3573(7) 0.5723(7) 0.034(3) Uani 1 1 d . . . . .
C60 C 0.3298(8) 0.3573(7) 0.6244(6) 0.030(3) Uani 1 1 d . . . . .
C70 C 0.7002(9) 0.3414(7) 0.5966(7) 0.034(3) Uiso 1 1 d . . . . .
C71 C 0.8279(8) 0.3293(7) 0.6685(6) 0.031(3) Uani 1 1 d . . . . .
C72 C 0.8850(8) 0.4330(7) 0.6174(7) 0.035(3) Uani 1 1 d . . . . .
C73 C 0.6373(10) 0.4596(7) 0.6434(6) 0.033(3) Uani 1 1 d . . . . .
C74 C 0.6984(8) 0.4575(7) 0.5240(7) 0.032(3) Uani 1 1 d . . . . .
C75 C 0.7769(9) 0.2015(7) 0.4536(8) 0.041(3) Uani 1 1 d . . . . .
H75 H 0.8326 0.1918 0.4384 0.049 Uiso 1 1 calc R U . . .
C76 C 0.7130(10) 0.2250(7) 0.4056(7) 0.041(3) Uani 1 1 d . . . . .
C77 C 0.4363(9) 0.3341(8) 0.3369(7) 0.040(3) Uani 1 1 d . . . . .
H77A H 0.3795 0.3479 0.3537 0.060 Uiso 1 1 calc R U . . .
H77B H 0.4548 0.3743 0.3253 0.060 Uiso 1 1 calc R U . . .
H77C H 0.4379 0.3073 0.2990 0.060 Uiso 1 1 calc R U . . .
C78 C 0.3042(9) 0.1853(9) 0.5662(7) 0.042(4) Uani 1 1 d . . . . .
H78A H 0.2748 0.2139 0.5308 0.063 Uiso 1 1 calc R U . . .
H78B H 0.3105 0.1378 0.5572 0.063 Uiso 1 1 calc R U . . .
H78C H 0.2725 0.1965 0.6059 0.063 Uiso 1 1 calc R U . . .
C79 C 0.8366(10) 0.3600(8) 0.5379(7) 0.041(4) Uani 1 1 d . . . . .
C80 C 0.1597(9) 0.1568(7) 0.0384(8) 0.041(3) Uani 1 1 d . . . . .
C81 C 0.5169(9) 0.1698(8) 0.1762(7) 0.040(3) Uani 1 1 d . . . . .
H81A H 0.4612 0.1941 0.1614 0.060 Uiso 1 1 calc R U . . .
H81B H 0.5197 0.1220 0.1837 0.060 Uiso 1 1 calc R U . . .
H81C H 0.5288 0.1887 0.2162 0.060 Uiso 1 1 calc R U . . .
C82 C 0.0662(9) -0.0987(8) 0.0448(7) 0.042(4) Uani 1 1 d . . . . .
H82A H 0.0195 -0.1009 0.0171 0.050 Uiso 1 1 calc R U . . .
H82B H 0.0583 -0.0508 0.0549 0.050 Uiso 1 1 calc R U . . .
C83 C 0.0617(9) -0.1382(9) 0.1066(8) 0.047(4) Uani 1 1 d . . . . .
C84 C 0.1292(9) -0.1333(8) 0.1539(8) 0.042(4) Uani 1 1 d . . . . .
H84A H 0.1310 -0.0858 0.1554 0.051 Uiso 1 1 calc R U . . .
H84B H 0.1150 -0.1477 0.1973 0.051 Uiso 1 1 calc R U . . .
C85 C 0.2083(9) 0.3707(8) 0.1594(8) 0.041(4) Uani 1 1 d . . . . .
H85A H 0.1955 0.4026 0.1949 0.049 Uiso 1 1 calc R U . . .
H85B H 0.2033 0.3266 0.1767 0.049 Uiso 1 1 calc R U . . .
C86 C 0.1433(10) 0.3957(7) 0.1078(8) 0.042(4) Uani 1 1 d . . . . .
C87 C 0.1475(9) 0.3428(8) 0.0573(8) 0.045(4) Uani 1 1 d . . . . .
H87A H 0.1389 0.3016 0.0788 0.054 Uiso 1 1 calc R U . . .
H87B H 0.1015 0.3602 0.0266 0.054 Uiso 1 1 calc R U . . .
C88 C 0.3967(10) 0.2277(8) -0.1798(7) 0.041(3) Uani 1 1 d . . . . .
H88 H 0.4349 0.2059 -0.2115 0.049 Uiso 1 1 calc R U . . .
C89 C 0.3146(10) 0.2588(8) -0.1959(8) 0.048(4) Uani 1 1 d . . . . .
H89 H 0.2966 0.2602 -0.2390 0.057 Uiso 1 1 calc R U . . .
C90 C 0.2612(11) 0.2866(9) -0.1500(7) 0.051(4) Uani 1 1 d . . . . .
H90 H 0.2048 0.3056 -0.1615 0.061 Uiso 1 1 calc R U . . .
C91 C 0.6870(11) 0.2520(9) 0.2931(7) 0.049(4) Uani 1 1 d . . . . .
H91 H 0.7071 0.2535 0.2504 0.058 Uiso 1 1 calc R U . . .
C92 C 0.6021(10) 0.2750(8) 0.3056(7) 0.042(3) Uani 1 1 d . . . . .
H92 H 0.5643 0.2929 0.2718 0.050 Uiso 1 1 calc R U . . .
C93 C 0.3018(10) 0.3828(8) 0.6823(7) 0.046(4) Uani 1 1 d . . . . .
H93 H 0.3395 0.3826 0.7159 0.055 Uiso 1 1 calc R U . . .
C94 C 0.2173(10) 0.4089(10) 0.6909(7) 0.054(5) Uani 1 1 d . . . . .
H94 H 0.1975 0.4262 0.7314 0.065 Uiso 1 1 calc R U . . .
C95 C 0.1604(10) 0.4109(10) 0.6430(8) 0.056(5) Uani 1 1 d . . . . .
H95 H 0.1028 0.4300 0.6502 0.067 Uiso 1 1 calc R U . . .
C96 C 0.1899(10) 0.3836(8) 0.5823(7) 0.040(3) Uani 1 1 d . . . . .
C97 C 0.8734(8) 0.6110(7) 0.4649(6) 0.033(3) Uani 1 1 d . . . . .
H97 H 0.9287 0.5912 0.4513 0.039 Uiso 1 1 calc R U . . .
C99 C -0.0223(10) -0.1044(11) 0.1375(10) 0.068(6) Uani 1 1 d . . . . .
H99A H -0.0281 -0.1284 0.1779 0.102 Uiso 1 1 calc R U . . .
H99B H -0.0251 -0.0574 0.1458 0.102 Uiso 1 1 calc R U . . .
H99C H -0.0672 -0.1059 0.1084 0.102 Uiso 1 1 calc R U . . .
C100 C 0.0662(11) -0.2114(9) 0.0941(9) 0.055(4) Uani 1 1 d . . . . .
H10D H 0.0631 -0.2357 0.1348 0.083 Uiso 1 1 calc R U . . .
H10E H 0.0197 -0.2132 0.0668 0.083 Uiso 1 1 calc R U . . .
H10F H 0.1187 -0.2324 0.0725 0.083 Uiso 1 1 calc R U . . .
C101 C 0.5515(10) 0.1468(8) -0.1336(9) 0.051(4) Uani 1 1 d . . . . .
H10A H 0.6065 0.1294 -0.1143 0.077 Uiso 1 1 calc R U . . .
H10B H 0.5244 0.1104 -0.1355 0.077 Uiso 1 1 calc R U . . .
H10C H 0.5572 0.1647 -0.1770 0.077 Uiso 1 1 calc R U . . .
C102 C 0.8402(11) 0.0547(9) 0.5803(10) 0.061(5) Uani 1 1 d . . . . .
H10J H 0.7859 0.0633 0.5598 0.091 Uiso 1 1 calc R U . . .
H10K H 0.8840 0.0358 0.5493 0.091 Uiso 1 1 calc R U . . .
H10L H 0.8434 0.0227 0.6167 0.091 Uiso 1 1 calc R U . . .
C103 C 0.9353(9) 0.1065(8) 0.6353(9) 0.052(4) Uani 1 1 d . . . . .
H10M H 0.9397 0.0720 0.6696 0.078 Uiso 1 1 calc R U . . .
H10N H 0.9790 0.0906 0.6035 0.078 Uiso 1 1 calc R U . . .
H10O H 0.9415 0.1481 0.6534 0.078 Uiso 1 1 calc R U . . .
C104 C 0.5490(11) 0.0978(8) 0.4684(9) 0.052(4) Uani 1 1 d . . . . .
H1G0 H 0.5238 0.0601 0.4713 0.079 Uiso 1 1 calc R U . . .
H1H0 H 0.5716 0.1034 0.5103 0.079 Uiso 1 1 calc R U . . .
H1I0 H 0.5938 0.0886 0.4366 0.079 Uiso 1 1 calc R U . . .
C105 C 0.0576(9) 0.4077(9) 0.1393(9) 0.052(4) Uani 1 1 d . . . . .
H10G H 0.0519 0.3654 0.1591 0.078 Uiso 1 1 calc R U . . .
H10H H 0.0516 0.4415 0.1721 0.078 Uiso 1 1 calc R U . . .
H10I H 0.0146 0.4240 0.1068 0.078 Uiso 1 1 calc R U . . .
C106 C 0.1523(11) 0.4608(8) 0.0772(10) 0.058(5) Uani 1 1 d . . . . .
H10P H 0.1101 0.4766 0.0439 0.087 Uiso 1 1 calc R U . . .
H10Q H 0.1449 0.4949 0.1099 0.087 Uiso 1 1 calc R U . . .
H10R H 0.2076 0.4534 0.0580 0.087 Uiso 1 1 calc R U . . .
C107 C 0.4517(10) 0.3989(8) -0.0385(8) 0.048(4) Uani 1 1 d . . . . .
H1S0 H 0.4754 0.4369 -0.0475 0.072 Uiso 1 1 calc R U . . .
H1T0 H 0.4348 0.3986 0.0065 0.072 Uiso 1 1 calc R U . . .
H1U0 H 0.4033 0.4034 -0.0659 0.072 Uiso 1 1 calc R U . . .
C108 C 0.7397(11) 0.2280(9) 0.3408(7) 0.047(4) Uani 1 1 d . . . . .
H108 H 0.7972 0.2122 0.3313 0.057 Uiso 1 1 calc R U . . .
C110 C 0.6883(11) 0.1201(10) 0.2037(7) 0.052(4) Uani 1 1 d . . . . .
H110 H 0.6500 0.1227 0.2381 0.062 Uiso 1 1 calc R U . . .
C111 C 0.7724(11) 0.0927(10) 0.2140(8) 0.059(5) Uani 1 1 d . . . . .
H111 H 0.7924 0.0765 0.2555 0.070 Uiso 1 1 calc R U . . .
C112 C 0.8265(11) 0.0893(10) 0.1638(8) 0.054(4) Uani 1 1 d . . . . .
H112 H 0.8844 0.0714 0.1710 0.064 Uiso 1 1 calc R U . . .
C113 C 0.0914(12) 0.2074(11) 0.5720(10) 0.064(5) Uani 1 1 d . . . . .
C114 C 0.0494(12) 0.2596(11) 0.6133(12) 0.079(7) Uani 1 1 d . . . . .
H11X H 0.0310 0.2395 0.6521 0.118 Uiso 1 1 calc R U . . .
H11W H 0.0011 0.2891 0.5912 0.118 Uiso 1 1 calc R U . . .
H11Z H 0.0872 0.2861 0.6251 0.118 Uiso 1 1 calc R U . . .
C115 C 0.7162(14) 0.9401(10) 0.5591(10) 0.062(5) Uani 1 1 d . . . . .
C116 C 0.7886(13) 0.8985(9) 0.5968(9) 0.062(5) Uani 1 1 d . . . . .
H11D H 0.7909 0.8507 0.5942 0.093 Uiso 1 1 calc R U . . .
H11E H 0.7823 0.9114 0.6417 0.093 Uiso 1 1 calc R U . . .
H11F H 0.8400 0.9063 0.5793 0.093 Uiso 1 1 calc R U . . .
C117 C 0.7921(16) 0.8652(16) 0.2253(15) 0.095(8) Uani 1 1 d . . . . .
C118 C 0.7513(16) 0.9011(16) 0.1678(15) 0.124(12) Uani 1 1 d . . . . .
H11G H 0.7649 0.9444 0.1622 0.185 Uiso 1 1 calc R U . . .
H11H H 0.6910 0.9092 0.1723 0.185 Uiso 1 1 calc R U . . .
H11I H 0.7706 0.8739 0.1303 0.185 Uiso 1 1 calc R U . . .
C119 C 0.3021(14) 0.5600(9) 0.0554(11) 0.065(5) Uani 1 1 d . . . . .
C120 C 0.2469(15) 0.6043(12) 0.0963(10) 0.080(7) Uani 1 1 d . . . . .
H12X H 0.2472 0.6509 0.0852 0.120 Uiso 1 1 calc R U . . .
H12W H 0.2646 0.5934 0.1409 0.120 Uiso 1 1 calc R U . . .
H12Z H 0.1907 0.5995 0.0913 0.120 Uiso 1 1 calc R U . . .
C121 C 0.7343(12) 0.5159(9) 0.1524(10) 0.059(5) Uani 1 1 d . . . . .
C122 C 0.8055(16) 0.4952(13) 0.1099(13) 0.097(9) Uani 1 1 d . . . . .
H12D H 0.8277 0.4461 0.1130 0.145 Uiso 1 1 calc R U . . .
H12E H 0.8485 0.5164 0.1224 0.145 Uiso 1 1 calc R U . . .
H12F H 0.7884 0.5092 0.0657 0.145 Uiso 1 1 calc R U . . .
C123 C 0.0231(13) 0.3865(13) 0.8247(13) 0.081(7) Uani 1 1 d . . . . .
C124 C -0.0147(18) 0.3591(13) 0.7792(13) 0.103(9) Uani 1 1 d . . . . .
H12A H -0.0264 0.3896 0.7414 0.155 Uiso 1 1 calc R U . . .
H12B H -0.0668 0.3525 0.7965 0.155 Uiso 1 1 calc R U . . .
H12C H 0.0220 0.3156 0.7672 0.155 Uiso 1 1 calc R U . . .
C125 C 0.9072(13) 0.2998(12) 0.0673(12) 0.071(6) Uani 1 1 d . . . . .
C126 C 0.9448(13) 0.2467(11) 0.1101(13) 0.089(8) Uani 1 1 d . . . . .
H12G H 0.9171 0.2107 0.1076 0.134 Uiso 1 1 calc R U . . .
H12H H 0.9402 0.2631 0.1538 0.134 Uiso 1 1 calc R U . . .
H12I H 1.0035 0.2292 0.0987 0.134 Uiso 1 1 calc R U . . .
C127 C 0.2615(14) 0.9962(11) 0.6382(11) 0.065(5) Uani 1 1 d . . . . .
C128 C 0.1850(19) 1.0046(17) 0.6022(16) 0.135(13) Uani 1 1 d . . . . .
H12J H 0.1901 0.9653 0.5759 0.203 Uiso 1 1 calc R U . . .
H12K H 0.1753 1.0454 0.5744 0.203 Uiso 1 1 calc R U . . .
H12L H 0.1384 1.0089 0.6320 0.203 Uiso 1 1 calc R U . . .
C129 C 0.7709(9) 0.4489(7) 0.7111(7) 0.036(3) Uani 1 1 d . . . . .
C130 C 0.4712(9) 0.3393(9) 0.6558(8) 0.048(4) Uani 1 1 d . . . . .
H1AA H 0.4605 0.3876 0.6626 0.072 Uiso 1 1 calc R U . . .
H1BB H 0.5279 0.3216 0.6396 0.072 Uiso 1 1 calc R U . . .
H1CC H 0.4649 0.3158 0.6964 0.072 Uiso 1 1 calc R U . . .
C131 C 1.0112(17) 0.1157(17) 0.2790(13) 0.112(10) Uani 1 1 d . . . . .
H13D H 0.9871 0.0928 0.2472 0.167 Uiso 1 1 calc R U . . .
H13E H 1.0719 0.0993 0.2774 0.167 Uiso 1 1 calc R U . . .
H13F H 0.9942 0.1644 0.2697 0.167 Uiso 1 1 calc R U . . .
C132 C 0.6957(9) 0.3074(8) 0.0686(7) 0.041(4) Uani 1 1 d . . . . .
H1A7 H 0.6963 0.3546 0.0619 0.062 Uiso 1 1 calc R U . . .
H1B7 H 0.7215 0.2816 0.0317 0.062 Uiso 1 1 calc R U . . .
H1C7 H 0.7267 0.2885 0.1075 0.062 Uiso 1 1 calc R U . . .
C135 C 0.7831(13) 0.3758(11) 0.2669(13) 0.072(6) Uani 1 1 d . . . . .
C136 C 0.7413(14) 0.4068(14) 0.3247(12) 0.093(8) Uani 1 1 d . . . . .
H13A H 0.6865 0.3984 0.3285 0.139 Uiso 1 1 calc R U . . .
H13B H 0.7348 0.4555 0.3218 0.139 Uiso 1 1 calc R U . . .
H13C H 0.7746 0.3873 0.3624 0.139 Uiso 1 1 calc R U . . .
C137 C 0.1605(9) 0.1710(7) 0.1713(7) 0.038(3) Uani 1 1 d . . . . .
C139 C 0.9822(14) 0.1015(13) 0.3425(13) 0.082(7) Uani 1 1 d . . . . .
C141 C 0.2840(9) 0.1738(8) 0.1131(7) 0.039(3) Uiso 1 1 d . . . . .
C142 C 0.7547(10) 0.5212(8) 0.6045(8) 0.042(4) Uiso 1 1 d . . . . .
N10 N 0.2256(9) 0.0162(7) 0.2541(7) 0.051(3) Uani 1 1 d . . . . .
N11 N 0.1229(8) 0.2139(6) 0.2030(6) 0.042(3) Uani 1 1 d . . . . .
N12 N 0.2105(7) -0.1749(6) 0.1357(5) 0.032(3) Uani 1 1 d . . . . .
N13 N 0.1441(7) -0.1216(6) 0.0081(6) 0.037(3) Uani 1 1 d . . . . .
N14 N 0.6702(7) 0.2992(6) 0.5868(6) 0.035(3) Uani 1 1 d . . . . .
N15 N 0.2275(7) 0.3245(6) 0.0212(6) 0.034(3) Uani 1 1 d . . . . .
N16 N 0.2953(7) 0.3629(6) 0.1392(6) 0.037(3) Uani 1 1 d . . . . .
N18 N 0.3174(8) 0.2194(6) 0.1077(6) 0.038(3) Uani 1 1 d . . . . .
N19 N 0.5684(8) 0.4827(6) 0.6590(6) 0.040(3) Uani 1 1 d . . . . .
N20 N 0.9514(8) 0.4423(6) 0.6213(7) 0.047(3) Uani 1 1 d . . . . .
N22 N 0.8721(9) 0.3298(7) 0.4967(7) 0.053(4) Uani 1 1 d . . . . .
N23 N 0.6619(8) 0.4816(7) 0.4797(6) 0.047(3) Uani 1 1 d . . . . .
N24 N 0.1211(9) 0.1901(8) -0.0011(8) 0.061(4) Uani 1 1 d . . . . .
N25 N 0.8634(8) 0.2825(6) 0.6970(6) 0.039(3) Uani 1 1 d . . . . .
N26 N 0.1258(12) 0.1649(11) 0.5419(10) 0.084(6) Uani 1 1 d . . . . .
N27 N 0.0521(15) 0.4105(11) 0.8626(15) 0.126(10) Uani 1 1 d . . . . .
N28 N 0.8766(15) 0.3432(12) 0.0332(10) 0.101(7) Uani 1 1 d . . . . .
N29 N 0.3188(12) 0.9863(11) 0.6661(10) 0.087(6) Uani 1 1 d . . . . .
N30 N 0.6642(15) 0.9683(11) 0.5286(12) 0.103(7) Uani 1 1 d . . . . .
N31 N 0.6776(11) 0.5325(10) 0.1825(9) 0.075(5) Uani 1 1 d . . . . .
N32 N 0.8262(19) 0.8385(16) 0.2685(15) 0.146(12) Uani 1 1 d . . . . .
N33 N 0.7757(9) 0.4675(7) 0.7605(7) 0.050(3) Uani 1 1 d . . . . .
N34 N 0.3448(17) 0.5271(11) 0.0204(14) 0.127(10) Uani 1 1 d . . . . .
N35 N 0.8158(13) 0.3533(11) 0.2222(10) 0.085(6) Uani 1 1 d . . . . .
N38 N 0.9547(16) 0.0938(12) 0.3880(14) 0.124(9) Uani 1 1 d . . . . .
O18 O 0.5147(7) 0.1278(6) 0.0217(5) 0.056(3) Uani 1 1 d . . . . .
O19 O 0.5569(6) 0.4221(5) 0.4082(5) 0.043(2) Uani 1 1 d . . . . .
O20 O 0.4184(6) 0.9766(5) 0.8984(5) 0.040(2) Uani 1 1 d . . . . .
C1 C 0.3706(9) 0.2065(7) 0.3848(6) 0.030(3) Uani 1 1 d . . . . .
C2 C 0.4438(8) 0.1534(6) 0.3935(7) 0.030(3) Uani 1 1 d . . . . .
C3 C 0.4679(9) 0.1031(7) 0.3504(7) 0.037(3) Uani 1 1 d . . . . .
H3 H 0.5177 0.0683 0.3571 0.044 Uiso 1 1 calc R U . . .
C4 C 0.4195(10) 0.1031(7) 0.2971(7) 0.041(3) Uani 1 1 d . . . . .
H4 H 0.4355 0.0679 0.2676 0.049 Uiso 1 1 calc R U . . .
C5 C 0.3479(10) 0.1547(8) 0.2872(7) 0.041(3) Uani 1 1 d . . . . .
H5 H 0.3155 0.1549 0.2502 0.049 Uiso 1 1 calc R U . . .
C6 C 0.3220(9) 0.2069(7) 0.3306(6) 0.031(3) Uani 1 1 d . . . . .
C7 C 0.2442(8) 0.2558(7) 0.3187(6) 0.030(3) Uani 1 1 d . . . . .
H7 H 0.2176 0.2521 0.2797 0.036 Uiso 1 1 calc R U . . .
C8 C 0.8743(10) 0.6538(8) 0.6668(7) 0.042(4) Uani 1 1 d . . . . .
H8A H 0.8704 0.6070 0.6741 0.050 Uiso 1 1 calc R U . . .
H8B H 0.8876 0.6700 0.7083 0.050 Uiso 1 1 calc R U . . .
C9 C 0.9457(9) 0.6530(8) 0.6198(7) 0.039(3) Uani 1 1 d . . . . .
C10 C 0.9413(9) 0.6099(8) 0.5626(8) 0.042(4) Uani 1 1 d . . . . .
H10S H 0.9889 0.6100 0.5340 0.051 Uiso 1 1 calc R U . . .
H10T H 0.9486 0.5629 0.5787 0.051 Uiso 1 1 calc R U . . .
C11 C 0.9447(10) 0.7248(8) 0.5997(8) 0.048(4) Uani 1 1 d . . . . .
H11A H 0.9476 0.7504 0.6378 0.072 Uiso 1 1 calc R U . . .
H11B H 0.9925 0.7242 0.5719 0.072 Uiso 1 1 calc R U . . .
H11C H 0.8933 0.7462 0.5764 0.072 Uiso 1 1 calc R U . . .
C12 C 1.0271(9) 0.6170(10) 0.6540(9) 0.054(5) Uani 1 1 d . . . . .
H12M H 1.0264 0.5709 0.6666 0.082 Uiso 1 1 calc R U . . .
H12N H 1.0740 0.6157 0.6251 0.082 Uiso 1 1 calc R U . . .
H12P H 1.0328 0.6415 0.6923 0.082 Uiso 1 1 calc R U . . .
C13 C 0.6280(9) 0.2472(7) 0.4179(7) 0.034(3) Uani 1 1 d . . . . .
C14 C 0.5738(9) 0.2717(6) 0.3667(7) 0.034(3) Uani 1 1 d . . . . .
C15 C 0.8452(9) 0.1735(8) 0.5513(8) 0.041(3) Uani 1 1 d . . . . .
H15A H 0.8527 0.2146 0.5705 0.049 Uiso 1 1 calc R U . . .
H15B H 0.8918 0.1574 0.5210 0.049 Uiso 1 1 calc R U . . .
C16 C 0.8516(9) 0.1203(7) 0.6039(8) 0.040(3) Uani 1 1 d . . . . .
C17 C 0.7864(8) 0.1469(7) 0.6567(8) 0.038(3) Uani 1 1 d . . . . .
H17A H 0.7989 0.1152 0.6943 0.045 Uiso 1 1 calc R U . . .
H17B H 0.7924 0.1909 0.6702 0.045 Uiso 1 1 calc R U . . .
C18 C 0.6574(9) 0.1262(7) 0.6750(7) 0.035(3) Uani 1 1 d . . . . .
H18 H 0.6866 0.1009 0.7105 0.043 Uiso 1 1 calc R U . . .
C19 C 0.5713(8) 0.1266(7) 0.6698(6) 0.030(3) Uani 1 1 d . . . . .
C20 C 0.5162(9) 0.1657(7) 0.6237(6) 0.031(3) Uani 1 1 d . . . . .
C21 C 0.4343(9) 0.1588(7) 0.6219(7) 0.034(3) Uani 1 1 d . . . . .
C22 C 0.4071(9) 0.1181(7) 0.6649(7) 0.035(3) Uani 1 1 d . . . . .
H22 H 0.3515 0.1151 0.6633 0.042 Uiso 1 1 calc R U . . .
C23 C 0.4624(10) 0.0801(7) 0.7121(7) 0.040(3) Uani 1 1 d . . . . .
H23 H 0.4443 0.0518 0.7426 0.047 Uiso 1 1 calc R U . . .
C24 C 0.5417(9) 0.0851(7) 0.7130(7) 0.035(3) Uani 1 1 d . . . . .
H24 H 0.5787 0.0592 0.7443 0.042 Uiso 1 1 calc R U . . .
C30 C 0.4796(9) 0.3453(7) 0.1241(6) 0.032(3) Uani 1 1 d . . . . .
C31 C 0.5639(9) 0.3479(7) 0.1197(7) 0.033(3) Uani 1 1 d . . . . .
C32 C 0.5920(10) 0.3911(7) 0.1552(6) 0.037(3) Uani 1 1 d . . . . .
H32 H 0.6484 0.3920 0.1520 0.044 Uiso 1 1 calc R U . . .
C34 C 0.5377(10) 0.4344(8) 0.1963(7) 0.042(4) Uani 1 1 d . . . . .
H34 H 0.5575 0.4639 0.2218 0.051 Uiso 1 1 calc R U . . .
C35 C 0.4566(10) 0.4342(7) 0.1999(7) 0.038(3) Uani 1 1 d . . . . .
H35 H 0.4198 0.4648 0.2269 0.046 Uiso 1 1 calc R U . . .
C36 C 0.4256(9) 0.3889(7) 0.1639(6) 0.032(3) Uani 1 1 d . . . . .
C37 C 0.3382(8) 0.3922(7) 0.1717(7) 0.034(3) Uani 1 1 d . . . . .
H37 H 0.3097 0.4195 0.2051 0.041 Uiso 1 1 calc R U . . .
C38 C 0.3683(9) 0.2599(7) -0.0688(7) 0.037(3) Uani 1 1 d . . . . .
C39 C 0.2833(9) 0.2896(7) -0.0857(7) 0.038(3) Uani 1 1 d . . . . .
C40 C 0.2192(10) 0.3165(7) -0.0381(7) 0.040(3) Uani 1 1 d . . . . .
H40 H 0.1639 0.3297 -0.0535 0.048 Uiso 1 1 calc R U . . .
C41 C 0.4222(9) 0.2289(7) -0.1175(7) 0.035(3) Uani 1 1 d . . . . .
C42 C 0.5538(9) 0.3333(7) -0.1095(6) 0.035(3) Uani 1 1 d . . . . .
C43 C 0.6261(8) 0.2784(7) -0.1142(7) 0.031(3) Uani 1 1 d . . . . .
C44 C 0.5303(11) 0.3780(8) -0.1604(8) 0.046(4) Uani 1 1 d . . . . .
H44 H 0.4812 0.4139 -0.1571 0.055 Uiso 1 1 calc R U . . .
C45 C 0.5768(10) 0.3720(8) -0.2171(8) 0.045(4) Uani 1 1 d . . . . .
H45 H 0.5605 0.4037 -0.2519 0.054 Uiso 1 1 calc R U . . .
C46 C 0.3521(10) -0.3180(8) 0.2210(7) 0.042(4) Uani 1 1 d . . . . .
H46 H 0.3210 -0.3128 0.2598 0.051 Uiso 1 1 calc R U . . .
C47 C 0.3246(10) -0.2711(7) 0.1706(6) 0.036(3) Uani 1 1 d . . . . .
C48 C 0.6607(9) 0.1434(8) 0.1437(7) 0.040(3) Uani 1 1 d . . . . .
C49 C 0.7131(9) 0.1402(7) 0.0899(7) 0.034(3) Uani 1 1 d . . . . .
C50 C 0.7984(9) 0.1116(7) 0.1020(7) 0.037(3) Uani 1 1 d . . . . .
C51 C 0.1377(10) -0.1059(8) -0.0537(8) 0.045(4) Uani 1 1 d . . . . .
H51 H 0.0825 -0.0882 -0.0688 0.054 Uiso 1 1 calc R U . . .
C52 C 0.3599(10) 0.0463(7) 0.1427(6) 0.035(3) Uani 1 1 d . . . . .
C53 C 0.1135(10) 0.0726(7) 0.1188(7) 0.038(3) Uani 1 1 d . . . . .
C55 C 0.3107(9) 0.0853(7) 0.0267(7) 0.037(3) Uani 1 1 d . . . . .
Tb1 Tb 0.44945(4) 0.27050(3) 0.50172(3) 0.02871(15) Uani 1 1 d . . . . .
Tb2 Tb 0.54323(4) 0.22928(3) 0.01527(3) 0.02900(15) Uani 1 1 d . . . . .
N1 N 0.7453(8) 0.5818(6) 0.5957(6) 0.038(3) Uani 1 1 d . . . . .
N2 N 0.8645(7) 0.6299(5) 0.5234(6) 0.034(3) Uani 1 1 d . . . . .
N3 N 0.7940(7) 0.6957(6) 0.6454(5) 0.031(2) Uani 1 1 d . . . . .
N4 N 0.7677(7) 0.1921(6) 0.5148(5) 0.033(3) Uani 1 1 d . . . . .
N5 N 0.6994(7) 0.1555(6) 0.6381(6) 0.034(3) Uani 1 1 d . . . . .
N6 N 0.4276(7) 0.0220(6) 0.1581(5) 0.034(3) Uani 1 1 d . . . . .
N7 N 0.2608(7) -0.0649(6) 0.0687(6) 0.034(3) Uani 1 1 d . . . . .
N8 N 0.3561(8) 0.0838(7) -0.0159(6) 0.047(3) Uani 1 1 d . . . . .
N9 N 0.0492(8) 0.0605(7) 0.1216(7) 0.047(3) Uani 1 1 d . . . . .
Ni1 Ni 0.75244(11) 0.67138(8) 0.56302(8) 0.0292(4) Uani 1 1 d . . . . .
Ni2 Ni 0.65612(11) 0.21192(9) 0.55853(8) 0.0300(4) Uani 1 1 d . . . . .
Ni3 Ni 0.33730(11) 0.30310(9) 0.06632(9) 0.0319(4) Uani 1 1 d . . . . .
Ni4 Ni 0.25592(10) -0.15697(9) 0.04915(8) 0.0294(4) Uani 1 1 d . . . . .
O1 O 0.4862(6) 0.1594(5) 0.4494(5) 0.037(2) Uani 1 1 d . . . . .
O2 O 0.3519(6) 0.2536(4) 0.4298(4) 0.032(2) Uani 1 1 d . . . . .
O3 O 0.3082(6) 0.3310(5) 0.5187(4) 0.034(2) Uani 1 1 d . . . . .
O4 O 0.3859(6) 0.1965(5) 0.5732(5) 0.037(2) Uani 1 1 d . . . . .
O5 O 0.5384(6) 0.2063(5) 0.5795(5) 0.034(2) Uani 1 1 d . . . . .
O6 O 0.5945(6) 0.2460(4) 0.4778(4) 0.031(2) Uani 1 1 d . . . . .
O7 O 0.4910(6) 0.2940(5) 0.3857(4) 0.033(2) Uani 1 1 d . . . . .
O8 O 0.4611(6) 0.3786(6) 0.4934(5) 0.051(3) Uani 1 1 d . . . . .
O9 O 0.4123(6) 0.3285(5) 0.6094(5) 0.035(2) Uani 1 1 d . . . . .
O10 O 0.4554(6) 0.3014(5) 0.0854(4) 0.031(2) Uani 1 1 d . . . . .
O11 O 0.6111(6) 0.3038(5) 0.0754(4) 0.034(2) Uani 1 1 d . . . . .
O12 O 0.3981(5) 0.2605(5) -0.0106(4) 0.032(2) Uani 1 1 d . . . . .
O13 O 0.5135(6) 0.3363(5) -0.0515(5) 0.036(2) Uani 1 1 d . . . . .
O14 O 0.6452(6) 0.2358(5) -0.0627(4) 0.034(2) Uani 1 1 d . . . . .
O15 O 0.6807(6) 0.1630(5) 0.0345(4) 0.031(2) Uani 1 1 d . . . . .
O16 O 0.5025(6) 0.1992(5) -0.0957(5) 0.033(2) Uani 1 1 d . . . . .
O17 O 0.5767(6) 0.1764(5) 0.1287(4) 0.035(2) Uani 1 1 d . . . . .
W1 W 0.76321(3) 0.41880(3) 0.61296(3) 0.02889(14) Uani 1 1 d . . . . .
W2 W 0.23374(3) 0.09271(3) 0.11239(3) 0.02901(14) Uani 1 1 d . . . . .
H1OA H 0.5904 0.4377 0.4298 0.050 Uiso 1 1 d . U . . .
H2OB H 0.5261 0.4083 0.4358 0.050 Uiso 1 1 d . U . . .
H1OC H 0.4665 0.9796 0.8857 0.050 Uiso 1 1 d . U . . .
H2OD H 0.4015 1.0077 0.9256 0.050 Uiso 1 1 d . U . . .
H1OE H 0.5095 0.0889 0.0362 0.050 Uiso 1 1 d . U . . .
H2OF H 0.4924 0.1336 -0.0154 0.050 Uiso 1 1 d . U . . .
H1OG H 0.4317 0.4136 0.5124 0.050 Uiso 1 1 d . U . . .
H2OH H 0.5111 0.3730 0.5061 0.050 Uiso 1 1 d . U . . .

loop_
_atom_site_aniso_label
_atom_site_aniso_U_11
_atom_site_aniso_U_22
_atom_site_aniso_U_33
_atom_site_aniso_U_23
_atom_site_aniso_U_13
_atom_site_aniso_U_12
C56 0.032(8) 0.046(9) 0.031(8) -0.001(7) 0.000(6) -0.010(6)
C58 0.036(8) 0.051(9) 0.023(7) -0.006(6) 0.012(6) -0.010(7)
C59 0.042(8) 0.030(7) 0.036(8) -0.008(6) 0.007(6) -0.017(6)
C60 0.029(7) 0.037(7) 0.027(7) -0.003(6) -0.001(5) -0.013(6)
C71 0.024(7) 0.040(8) 0.030(7) -0.007(6) 0.007(5) -0.008(6)
C72 0.023(7) 0.030(7) 0.045(8) 0.000(6) 0.009(6) 0.004(6)
C73 0.051(9) 0.034(7) 0.020(6) 0.010(5) -0.009(6) -0.020(7)
C74 0.025(7) 0.034(7) 0.036(8) 0.001(6) -0.001(6) -0.006(6)
C75 0.031(8) 0.035(8) 0.052(10) -0.008(7) 0.005(7) -0.001(6)
C76 0.043(9) 0.036(8) 0.036(8) -0.001(6) 0.008(7) 0.001(7)
C77 0.037(8) 0.042(8) 0.035(8) 0.012(6) -0.004(6) -0.002(7)
C78 0.040(8) 0.062(10) 0.031(8) 0.009(7) -0.005(6) -0.026(8)
C79 0.052(10) 0.038(8) 0.036(8) -0.003(7) 0.002(7) -0.015(7)
C80 0.034(8) 0.034(8) 0.056(10) -0.002(7) 0.007(7) -0.012(6)
C81 0.032(8) 0.045(9) 0.041(8) 0.004(7) 0.007(6) -0.006(6)
C82 0.037(8) 0.041(8) 0.044(9) -0.008(7) 0.005(7) -0.003(7)
C83 0.029(8) 0.065(11) 0.054(10) -0.009(8) 0.019(7) -0.022(8)
C84 0.036(8) 0.044(9) 0.048(9) -0.003(7) 0.014(7) -0.014(7)
C85 0.026(7) 0.036(8) 0.061(10) -0.001(7) 0.008(7) -0.010(6)
C86 0.037(8) 0.032(8) 0.056(10) -0.003(7) 0.004(7) -0.008(6)
C87 0.026(8) 0.044(9) 0.063(11) -0.001(8) 0.011(7) -0.005(6)
C88 0.049(9) 0.042(8) 0.029(7) -0.002(6) 0.001(6) -0.007(7)
C89 0.050(10) 0.051(10) 0.036(8) -0.005(7) -0.005(7) 0.000(8)
C90 0.044(9) 0.066(11) 0.033(8) 0.002(8) -0.013(7) 0.000(8)
C91 0.054(10) 0.063(11) 0.024(7) 0.006(7) 0.008(7) -0.010(8)
C92 0.044(9) 0.045(9) 0.037(8) -0.001(7) 0.001(7) -0.012(7)
C93 0.050(10) 0.056(10) 0.034(8) -0.009(7) -0.001(7) -0.018(8)
C94 0.040(9) 0.092(14) 0.028(8) -0.020(8) 0.013(7) -0.013(9)
C95 0.036(9) 0.077(13) 0.043(9) -0.015(9) -0.003(7) 0.005(8)
C96 0.041(9) 0.048(9) 0.033(8) -0.002(7) -0.002(6) -0.014(7)
C97 0.022(7) 0.039(8) 0.031(7) 0.002(6) -0.001(5) 0.003(6)
C99 0.032(9) 0.095(16) 0.075(13) -0.011(11) 0.025(9) -0.013(9)
C100 0.056(11) 0.053(10) 0.065(12) -0.003(9) 0.009(9) -0.029(9)
C101 0.047(10) 0.043(9) 0.058(11) -0.022(8) -0.009(8) 0.001(7)
C102 0.043(10) 0.049(10) 0.087(14) -0.018(10) -0.009(9) -0.005(8)
C103 0.029(8) 0.041(9) 0.076(12) 0.010(8) -0.011(8) 0.006(7)
C104 0.054(10) 0.040(9) 0.056(11) -0.006(8) -0.012(8) 0.001(8)
C105 0.029(8) 0.061(11) 0.062(11) -0.011(9) 0.010(7) -0.006(7)
C106 0.044(10) 0.035(9) 0.092(14) 0.003(9) 0.025(9) -0.007(7)
C107 0.052(10) 0.039(9) 0.043(9) 0.005(7) 0.005(7) 0.003(7)
C108 0.048(10) 0.056(10) 0.034(8) -0.005(7) 0.013(7) -0.009(8)
C110 0.051(10) 0.080(13) 0.030(8) 0.013(8) -0.010(7) -0.028(9)
C111 0.045(10) 0.083(14) 0.038(9) 0.015(9) -0.008(8) -0.002(9)
C112 0.040(9) 0.077(13) 0.040(9) 0.005(8) -0.011(7) -0.009(9)
C113 0.043(11) 0.074(14) 0.070(13) 0.004(11) 0.009(9) -0.008(10)
C114 0.048(12) 0.070(14) 0.114(19) 0.004(13) 0.027(12) -0.012(10)
C115 0.073(14) 0.052(11) 0.063(13) -0.005(10) 0.011(11) -0.022(10)
C116 0.084(14) 0.045(10) 0.060(12) 0.002(9) 0.012(10) -0.024(10)
C117 0.064(16) 0.12(2) 0.10(2) 0.017(18) 0.006(14) -0.042(16)
C118 0.075(18) 0.16(3) 0.13(3) 0.08(2) -0.051(17) -0.037(18)
C119 0.068(13) 0.036(10) 0.086(15) 0.011(10) -0.015(11) -0.007(9)
C120 0.101(18) 0.095(17) 0.058(13) -0.022(12) 0.007(12) -0.047(15)
C121 0.049(11) 0.050(11) 0.072(13) 0.002(9) -0.021(10) -0.006(9)
C122 0.11(2) 0.091(18) 0.10(2) -0.040(15) 0.049(16) -0.041(15)
C123 0.040(11) 0.084(17) 0.108(19) -0.008(14) -0.015(12) 0.006(10)
C124 0.12(2) 0.10(2) 0.099(19) 0.041(16) -0.056(17) -0.053(17)
C125 0.046(11) 0.065(14) 0.095(17) -0.011(12) -0.001(11) -0.002(10)
C126 0.053(13) 0.071(15) 0.14(2) -0.028(15) -0.002(14) 0.000(11)
C127 0.060(13) 0.065(13) 0.067(13) 0.010(10) 0.014(11) -0.013(10)
C128 0.11(2) 0.16(3) 0.14(3) 0.08(2) -0.03(2) -0.05(2)
C129 0.040(8) 0.030(7) 0.032(8) -0.008(6) 0.002(6) 0.002(6)
C130 0.030(8) 0.068(11) 0.051(10) -0.024(8) -0.012(7) -0.017(7)
C131 0.09(2) 0.17(3) 0.09(2) -0.010(19) 0.019(15) -0.06(2)
C132 0.035(8) 0.053(9) 0.044(9) -0.019(7) 0.012(7) -0.023(7)
C135 0.052(12) 0.074(14) 0.095(17) -0.013(13) -0.011(12) -0.023(11)
C136 0.060(14) 0.13(2) 0.091(18) -0.033(16) 0.016(13) -0.020(14)
C137 0.035(8) 0.033(8) 0.047(9) -0.008(7) 0.000(7) -0.013(6)
C139 0.056(13) 0.092(18) 0.090(18) -0.018(14) 0.029(12) -0.007(12)
N10 0.046(8) 0.052(8) 0.050(9) 0.013(7) 0.000(6) -0.007(7)
N11 0.037(7) 0.038(7) 0.048(8) 0.001(6) -0.005(6) -0.005(6)
N12 0.027(6) 0.039(6) 0.031(6) -0.001(5) 0.007(5) -0.008(5)
N13 0.035(7) 0.036(7) 0.039(7) -0.004(5) -0.001(5) -0.007(5)
N14 0.020(6) 0.031(6) 0.054(8) 0.007(5) 0.000(5) -0.009(5)
N15 0.025(6) 0.033(6) 0.041(7) -0.002(5) 0.005(5) -0.005(5)
N16 0.031(6) 0.036(7) 0.046(7) -0.009(6) 0.016(5) -0.012(5)
N18 0.048(8) 0.036(7) 0.034(6) 0.004(5) -0.006(5) -0.016(6)
N19 0.032(7) 0.044(7) 0.041(7) 0.000(6) 0.005(5) -0.003(6)
N20 0.028(7) 0.032(7) 0.077(10) -0.008(6) 0.006(6) -0.001(5)
N22 0.060(9) 0.051(8) 0.042(8) -0.013(7) 0.016(7) -0.003(7)
N23 0.046(8) 0.057(9) 0.038(7) 0.005(6) -0.006(6) -0.012(7)
N24 0.054(9) 0.054(9) 0.066(10) 0.017(8) -0.022(8) 0.000(7)
N25 0.036(7) 0.033(7) 0.047(7) 0.003(6) 0.001(6) -0.010(5)
N26 0.069(13) 0.093(15) 0.083(14) -0.006(11) 0.004(10) -0.012(11)
N27 0.101(18) 0.075(15) 0.19(3) -0.040(16) -0.058(18) 0.011(12)
N28 0.112(18) 0.102(17) 0.072(14) -0.011(12) -0.020(12) 0.005(14)
N29 0.064(12) 0.100(15) 0.095(15) 0.037(12) -0.001(11) -0.023(11)
N30 0.098(17) 0.089(16) 0.107(18) 0.019(13) -0.008(14) -0.001(13)
N31 0.046(10) 0.095(14) 0.082(13) -0.027(11) -0.002(9) -0.014(9)
N32 0.14(2) 0.17(3) 0.14(3) 0.07(2) -0.05(2) -0.07(2)
N33 0.055(9) 0.045(8) 0.043(8) -0.011(6) -0.006(6) 0.002(6)
N34 0.14(2) 0.067(15) 0.15(2) -0.014(15) 0.030(19) 0.015(14)
N35 0.087(15) 0.090(15) 0.078(13) -0.009(11) 0.016(11) -0.022(11)
N38 0.11(2) 0.099(18) 0.14(2) -0.003(16) 0.053(18) 0.005(14)
O18 0.040(6) 0.069(8) 0.044(7) -0.006(6) -0.030(5) 0.011(5)
O19 0.040(6) 0.043(6) 0.048(6) 0.007(5) -0.005(5) -0.016(5)
O20 0.041(6) 0.039(6) 0.039(6) -0.003(5) 0.001(5) -0.007(5)
C1 0.038(8) 0.036(7) 0.014(6) 0.000(5) 0.004(5) -0.007(6)
C2 0.028(7) 0.027(7) 0.037(7) -0.003(6) 0.002(6) -0.013(5)
C3 0.038(8) 0.030(7) 0.042(8) 0.005(6) 0.000(6) -0.010(6)
C4 0.048(9) 0.035(8) 0.039(8) -0.013(7) 0.004(7) -0.011(7)
C5 0.044(9) 0.053(9) 0.027(7) -0.005(7) 0.003(6) -0.015(7)
C6 0.041(8) 0.033(7) 0.022(6) -0.003(5) 0.005(6) -0.013(6)
C7 0.031(7) 0.032(7) 0.027(7) -0.002(6) -0.001(5) -0.008(6)
C8 0.046(9) 0.044(9) 0.035(8) 0.007(7) -0.011(7) -0.011(7)
C9 0.032(8) 0.038(8) 0.046(9) 0.000(7) 0.003(6) -0.008(6)
C10 0.037(8) 0.040(8) 0.048(9) 0.003(7) -0.008(7) -0.006(7)
C11 0.040(9) 0.051(10) 0.056(10) -0.006(8) 0.008(8) -0.017(8)
C12 0.020(7) 0.077(13) 0.060(11) 0.003(9) -0.014(7) -0.003(8)
C13 0.035(8) 0.036(7) 0.031(7) -0.005(6) 0.003(6) -0.011(6)
C14 0.043(8) 0.021(6) 0.036(8) -0.008(6) 0.003(6) -0.004(6)
C15 0.033(8) 0.037(8) 0.049(9) 0.002(7) -0.005(7) -0.004(6)
C16 0.033(8) 0.031(7) 0.048(9) 0.001(6) -0.005(7) 0.002(6)
C17 0.017(6) 0.037(8) 0.057(9) 0.005(7) -0.009(6) -0.004(6)
C18 0.037(8) 0.031(7) 0.033(7) 0.000(6) -0.002(6) 0.002(6)
C19 0.028(7) 0.032(7) 0.028(7) 0.005(5) -0.002(5) -0.006(6)
C20 0.035(7) 0.029(7) 0.029(7) 0.000(5) -0.002(6) -0.010(6)
C21 0.032(7) 0.030(7) 0.043(8) 0.004(6) -0.006(6) -0.013(6)
C22 0.034(8) 0.039(8) 0.034(7) 0.000(6) 0.004(6) -0.015(6)
C23 0.051(9) 0.038(8) 0.028(7) 0.005(6) 0.012(6) -0.011(7)
C24 0.039(8) 0.025(7) 0.035(8) 0.000(6) -0.003(6) 0.000(6)
C30 0.039(8) 0.028(7) 0.029(7) -0.002(5) 0.006(6) -0.010(6)
C31 0.037(8) 0.034(7) 0.031(7) -0.001(6) 0.001(6) -0.014(6)
C32 0.041(8) 0.044(8) 0.027(7) -0.001(6) -0.005(6) -0.014(7)
C34 0.061(10) 0.041(8) 0.037(8) -0.003(7) 0.003(7) -0.032(8)
C35 0.050(9) 0.031(7) 0.034(8) -0.006(6) -0.003(7) -0.009(7)
C36 0.035(8) 0.031(7) 0.029(7) 0.000(6) 0.002(6) -0.006(6)
C37 0.031(7) 0.034(7) 0.035(8) 0.000(6) 0.013(6) -0.004(6)
C38 0.038(8) 0.024(7) 0.047(9) -0.006(6) -0.004(7) -0.005(6)
C39 0.032(8) 0.034(8) 0.040(8) -0.007(6) 0.000(6) 0.006(6)
C40 0.041(8) 0.035(8) 0.038(8) -0.001(6) -0.005(7) 0.003(6)
C41 0.032(7) 0.031(7) 0.041(8) 0.000(6) -0.002(6) -0.007(6)
C42 0.042(8) 0.034(7) 0.028(7) 0.006(6) -0.002(6) -0.013(6)
C43 0.025(7) 0.034(7) 0.037(7) 0.005(6) -0.002(6) -0.011(6)
C44 0.050(10) 0.043(9) 0.043(9) 0.004(7) -0.003(7) -0.011(7)
C45 0.048(10) 0.048(9) 0.038(8) 0.007(7) -0.006(7) -0.011(8)
C46 0.059(10) 0.040(8) 0.036(8) 0.002(7) -0.005(7) -0.028(8)
C47 0.050(9) 0.038(8) 0.025(7) -0.003(6) -0.003(6) -0.020(7)
C48 0.030(8) 0.048(9) 0.040(8) 0.001(7) -0.006(6) -0.009(7)
C49 0.038(8) 0.028(7) 0.032(7) -0.004(6) -0.001(6) -0.005(6)
C50 0.030(7) 0.040(8) 0.039(8) 0.005(6) -0.009(6) -0.004(6)
C51 0.039(9) 0.049(9) 0.045(9) 0.012(7) -0.010(7) -0.010(7)
C52 0.052(10) 0.031(7) 0.021(6) -0.007(5) 0.012(6) -0.011(7)
C53 0.040(9) 0.030(7) 0.041(8) 0.000(6) -0.004(7) -0.003(6)
C55 0.040(8) 0.034(8) 0.035(8) 0.009(6) -0.009(7) -0.009(6)
Tb1 0.0288(3) 0.0289(3) 0.0276(3) 0.0003(3) 0.0001(3) -0.0064(3)
Tb2 0.0276(3) 0.0299(3) 0.0286(3) -0.0006(3) 0.0010(3) -0.0065(3)
N1 0.040(7) 0.033(6) 0.046(7) -0.013(5) 0.010(6) -0.017(5)
N2 0.034(6) 0.025(6) 0.041(7) 0.000(5) 0.009(5) -0.005(5)
N3 0.034(6) 0.032(6) 0.024(6) 0.010(5) -0.007(5) -0.007(5)
N4 0.027(6) 0.043(7) 0.029(6) -0.010(5) 0.008(5) -0.008(5)
N5 0.035(7) 0.032(6) 0.036(6) 0.008(5) -0.009(5) -0.010(5)
N6 0.031(7) 0.030(6) 0.032(6) 0.004(5) 0.001(5) 0.007(5)
N7 0.021(6) 0.040(7) 0.039(7) 0.004(5) -0.010(5) -0.003(5)
N8 0.040(8) 0.059(9) 0.040(8) -0.006(6) 0.006(6) -0.009(6)
N9 0.023(6) 0.050(8) 0.063(9) -0.012(7) 0.005(6) -0.001(6)
Ni1 0.0281(9) 0.0284(9) 0.0302(9) 0.0015(7) -0.0009(7) -0.0063(7)
Ni2 0.0296(9) 0.0292(9) 0.0307(9) -0.0007(7) -0.0004(7) -0.0072(7)
Ni3 0.0297(9) 0.0308(9) 0.0343(9) -0.0036(7) 0.0044(7) -0.0068(7)
Ni4 0.0274(9) 0.0290(9) 0.0314(9) -0.0022(7) 0.0015(7) -0.0066(7)
O1 0.037(6) 0.032(5) 0.037(5) -0.007(4) -0.004(4) 0.002(4)
O2 0.041(6) 0.027(5) 0.027(5) 0.000(4) -0.006(4) -0.007(4)
O3 0.026(5) 0.044(6) 0.030(5) -0.004(4) 0.000(4) -0.006(4)
O4 0.028(5) 0.040(6) 0.041(6) 0.001(4) -0.008(4) -0.007(4)
O5 0.029(5) 0.036(5) 0.038(5) 0.001(4) 0.005(4) -0.014(4)
O6 0.042(6) 0.032(5) 0.018(4) -0.003(4) 0.005(4) -0.010(4)
O7 0.031(5) 0.035(5) 0.031(5) 0.001(4) 0.004(4) -0.004(4)
O8 0.023(5) 0.082(8) 0.047(6) -0.039(6) 0.019(5) -0.008(5)
O9 0.025(5) 0.047(6) 0.035(5) -0.012(4) -0.001(4) -0.011(4)
O10 0.033(5) 0.033(5) 0.031(5) -0.005(4) 0.003(4) -0.016(4)
O11 0.035(5) 0.037(5) 0.032(5) -0.007(4) 0.006(4) -0.010(4)
O12 0.026(5) 0.037(5) 0.035(5) -0.003(4) -0.002(4) -0.011(4)
O13 0.034(5) 0.028(5) 0.042(6) 0.003(4) 0.008(4) -0.002(4)
O14 0.031(5) 0.037(5) 0.032(5) 0.010(4) -0.001(4) -0.007(4)
O15 0.030(5) 0.038(5) 0.024(5) 0.002(4) -0.001(4) -0.008(4)
O16 0.027(5) 0.033(5) 0.038(5) -0.003(4) 0.000(4) -0.003(4)
O17 0.031(5) 0.038(5) 0.034(5) 0.007(4) -0.002(4) -0.008(4)
W1 0.0271(3) 0.0284(3) 0.0305(3) 0.0000(2) 0.0020(2) -0.0068(2)
W2 0.0273(3) 0.0286(3) 0.0302(3) -0.0014(2) -0.0008(2) -0.0060(2)

loop_
_atom_type_symbol
_atom_type_description
_atom_type_scat_dispersion_real
_atom_type_scat_dispersion_imag
_atom_type_scat_source
C C 0.0033 0.0016 'International Tables Vol C Tables 4.2.6.8 and 6.1.1.4'
H H 0.0000 0.0000 'International Tables Vol C Tables 4.2.6.8 and 6.1.1.4'
Tb Tb -0.1723 4.1537 'International Tables Vol C Tables 4.2.6.8 and 6.1.1.4'
N N 0.0061 0.0033 'International Tables Vol C Tables 4.2.6.8 and 6.1.1.4'
Ni Ni 0.3393 1.1124 'International Tables Vol C Tables 4.2.6.8 and 6.1.1.4'
O O 0.0106 0.0060 'International Tables Vol C Tables 4.2.6.8 and 6.1.1.4'
W W -0.8490 6.8722 'International Tables Vol C Tables 4.2.6.8 and 6.1.1.4'

loop_
_geom_angle_atom_site_label_1
_geom_angle_atom_site_label_2
_geom_angle_atom_site_label_3
_geom_angle
_geom_angle_site_symmetry_1
_geom_angle_site_symmetry_3
N10 C56 W2 178.3(14) . .
N7 C57 W2 179.5(14) . .
N12 C58 C47 127.9(12) . .
O3 C59 C60 119.3(13) . .
O3 C59 C96 122.9(13) . .
C60 C59 C96 117.7(12) . .
C93 C60 O9 124.7(12) . .
C93 C60 C59 123.1(13) . .
O9 C60 C59 112.2(11) . .
N14 C70 W1 177.0(13) . .
N25 C71 W1 178.5(12) . .
N20 C72 W1 177.9(13) . .
N19 C73 W1 178.7(12) . .
N23 C74 W1 175.3(13) . .
N4 C75 C76 128.1(14) . .
C13 C76 C108 117.5(14) . .
C13 C76 C75 125.4(14) . .
C108 C76 C75 117.1(14) . .
N22 C79 W1 176.9(15) . .
N24 C80 W2 179.3(16) . .
N13 C82 C83 115.4(13) . .
C82 C83 C100 111.3(14) . .
C82 C83 C99 106.4(15) . .
C100 C83 C99 109.4(14) . .
C82 C83 C84 111.4(12) . .
C100 C83 C84 111.2(15) . .
C99 C83 C84 106.9(14) . .
N12 C84 C83 111.8(12) . .
N16 C85 C86 115.8(13) . .
C106 C86 C85 110.1(14) . .
C106 C86 C105 109.5(13) . .
C85 C86 C105 108.0(14) . .
C106 C86 C87 111.0(15) . .
C85 C86 C87 112.0(13) . .
C105 C86 C87 106.1(12) . .
N15 C87 C86 113.8(12) . .
C41 C88 C89 119.4(14) . .
C90 C89 C88 119.1(15) . .
C89 C90 C39 124.2(15) . .
C108 C91 C92 119.9(14) . .
C14 C92 C91 119.5(15) . .
C60 C93 C94 118.5(14) . .
C95 C94 C93 122.6(14) . .
C94 C95 C96 118.8(15) . .
C59 C96 C95 119.3(13) . .
C59 C96 C97 125.7(13) . 2_666
C95 C96 C97 114.9(14) . 2_666
N2 C97 C96 128.1(13) . 2_666
C91 C108 C76 122.4(16) . .
C48 C110 C111 119.5(16) . .
C112 C111 C110 119.4(15) . .
C111 C112 C50 121.3(15) . .
N26 C113 C114 177(3) . .
N30 C115 C116 176(2) . .
N32 C117 C118 177(3) . .
N34 C119 C120 176(3) . .
N31 C121 C122 177(2) . .
N27 C123 C124 178(3) . .
N28 C125 C126 179(3) . .
N29 C127 C128 176(3) . .
N33 C129 W1 176.4(14) . .
N35 C135 C136 178(3) . .
N11 C137 W2 178.2(13) . .
N38 C139 C131 174(3) . .
N18 C141 W2 173.5(13) . .
N1 C142 W1 174.9(13) . .
C58 N12 C84 115.7(12) . .
C58 N12 Ni4 126.2(9) . .
C84 N12 Ni4 118.1(9) . .
C51 N13 C82 114.8(13) . .
C51 N13 Ni4 120.7(11) . .
C82 N13 Ni4 123.4(10) . .
C70 N14 Ni2 160.7(11) . .
C40 N15 C87 113.9(13) . .
C40 N15 Ni3 124.2(10) . .
C87 N15 Ni3 121.5(10) . .
C37 N16 C85 117.3(12) . .
C37 N16 Ni3 125.5(9) . .
C85 N16 Ni3 117.1(9) . .
C141 N18 Ni3 154.4(11) . .
O2 C1 C6 124.2(12) . .
O2 C1 C2 117.5(11) . .
C6 C1 C2 118.3(12) . .
C3 C2 O1 126.1(12) . .
C3 C2 C1 121.7(13) . .
O1 C2 C1 112.2(11) . .
C2 C3 C4 120.1(14) . .
C5 C4 C3 119.5(13) . .
C4 C5 C6 121.5(14) . .
C1 C6 C5 118.9(13) . .
C1 C6 C7 123.3(12) . .
C5 C6 C7 117.7(12) . .
N3 C7 C6 127.8(12) 2_666 .
N3 C8 C9 114.3(12) . .
C11 C9 C10 112.4(13) . .
C11 C9 C8 109.8(12) . .
C10 C9 C8 110.7(12) . .
C11 C9 C12 110.8(13) . .
C10 C9 C12 105.4(13) . .
C8 C9 C12 107.6(13) . .
N2 C10 C9 117.2(12) . .
O6 C13 C76 123.2(13) . .
O6 C13 C14 118.0(12) . .
C76 C13 C14 118.9(13) . .
C92 C14 O7 125.1(14) . .
C92 C14 C13 121.7(14) . .
O7 C14 C13 113.2(12) . .
N4 C15 C16 116.2(12) . .
C103 C16 C15 109.2(13) . .
C103 C16 C102 109.0(13) . .
C15 C16 C102 113.2(14) . .
C103 C16 C17 106.2(13) . .
C15 C16 C17 110.0(12) . .
C102 C16 C17 109.0(13) . .
N5 C17 C16 115.2(12) . .
N5 C18 C19 128.3(13) . .
C24 C19 C20 118.6(12) . .
C24 C19 C18 117.3(12) . .
C20 C19 C18 124.1(12) . .
O5 C20 C19 123.4(12) . .
O5 C20 C21 118.3(12) . .
C19 C20 C21 118.2(12) . .
C22 C21 O4 124.0(13) . .
C22 C21 C20 121.8(13) . .
O4 C21 C20 114.2(12) . .
C21 C22 C23 119.6(13) . .
C24 C23 C22 118.9(13) . .
C23 C24 C19 122.8(13) . .
O10 C30 C36 123.4(13) . .
O10 C30 C31 117.6(11) . .
C36 C30 C31 118.8(12) . .
C32 C31 O11 125.4(13) . .
C32 C31 C30 121.2(13) . .
O11 C31 C30 113.4(11) . .
C31 C32 C34 119.9(14) . .
C35 C34 C32 120.0(13) . .
C34 C35 C36 121.3(14) . .
C30 C36 C35 118.8(13) . .
C30 C36 C37 124.3(13) . .
C35 C36 C37 116.9(12) . .
N16 C37 C36 127.7(13) . .
O12 C38 C41 119.0(13) . .
O12 C38 C39 123.8(13) . .
C41 C38 C39 117.2(13) . .
C90 C39 C38 117.3(13) . .
C90 C39 C40 120.1(14) . .
C38 C39 C40 122.4(13) . .
N15 C40 C39 128.9(14) . .
C88 C41 O16 124.5(13) . .
C88 C41 C38 122.6(14) . .
O16 C41 C38 112.8(12) . .
C44 C42 O13 125.7(14) . .
C44 C42 C43 119.8(14) . .
O13 C42 C43 114.5(12) . .
O14 C43 C47 123.0(12) . 2_655
O14 C43 C42 116.9(12) . .
C47 C43 C42 120.2(13) 2_655 .
C42 C44 C45 121.7(15) . .
C46 C45 C44 117.9(15) 2_655 .
C45 C46 C47 123.0(15) 2_655 .
C46 C47 C43 117.3(14) . 2_655
C46 C47 C58 119.2(14) . .
C43 C47 C58 123.4(13) 2_655 .
C110 C48 C49 123.8(14) . .
C110 C48 O17 124.1(14) . .
C49 C48 O17 112.0(12) . .
O15 C49 C48 119.1(13) . .
O15 C49 C50 125.6(13) . .
C48 C49 C50 115.3(13) . .
C112 C50 C49 120.7(14) . .
C112 C50 C51 115.5(13) . 2_655
C49 C50 C51 123.7(13) . 2_655
N13 C51 C50 129.9(14) . 2_655
N6 C52 W2 179.0(13) . .
N9 C53 W2 178.7(13) . .
N8 C55 W2 174.1(13) . .
O8 Tb1 O5 111.6(4) . .
O8 Tb1 O2 111.5(4) . .
O5 Tb1 O2 136.9(3) . .
O8 Tb1 O3 80.2(3) . .
O5 Tb1 O3 125.5(3) . .
O2 Tb1 O3 63.0(3) . .
O8 Tb1 O6 81.3(3) . .
O5 Tb1 O6 64.2(3) . .
O2 Tb1 O6 123.0(3) . .
O3 Tb1 O6 161.5(3) . .
O8 Tb1 O1 144.1(3) . .
O5 Tb1 O1 80.8(3) . .
O2 Tb1 O1 64.1(3) . .
O3 Tb1 O1 121.1(3) . .
O6 Tb1 O1 74.1(3) . .
O8 Tb1 O4 140.4(3) . .
O5 Tb1 O4 65.1(3) . .
O2 Tb1 O4 81.7(3) . .
O3 Tb1 O4 73.1(3) . .
O6 Tb1 O4 123.8(3) . .
O1 Tb1 O4 75.5(3) . .
O8 Tb1 O9 69.9(3) . .
O5 Tb1 O9 72.1(3) . .
O2 Tb1 O9 124.3(3) . .
O3 Tb1 O9 62.6(3) . .
O6 Tb1 O9 112.5(3) . .
O1 Tb1 O9 144.1(3) . .
O4 Tb1 O9 72.0(3) . .
O8 Tb1 O7 71.6(3) . .
O5 Tb1 O7 125.4(3) . .
O2 Tb1 O7 69.5(3) . .
O3 Tb1 O7 109.0(3) . .
O6 Tb1 O7 62.7(3) . .
O1 Tb1 O7 74.0(3) . .
O4 Tb1 O7 144.8(3) . .
O9 Tb1 O7 141.4(3) . .
O18 Tb2 O10 108.7(4) . .
O18 Tb2 O15 83.0(3) . .
O10 Tb2 O15 127.6(3) . .
O18 Tb2 O14 113.7(4) . .
O10 Tb2 O14 137.5(3) . .
O15 Tb2 O14 62.6(3) . .
O18 Tb2 O12 78.6(3) . .
O10 Tb2 O12 63.8(3) . .
O15 Tb2 O12 161.1(3) . .
O14 Tb2 O12 121.4(3) . .
O18 Tb2 O13 141.5(3) . .
O10 Tb2 O13 80.6(3) . .
O15 Tb2 O13 121.6(3) . .
O14 Tb2 O13 64.4(3) . .
O12 Tb2 O13 72.4(3) . .
O18 Tb2 O11 142.3(3) . .
O10 Tb2 O11 65.3(3) . .
O15 Tb2 O11 74.9(3) . .
O14 Tb2 O11 82.6(3) . .
O12 Tb2 O11 123.1(3) . .
O13 Tb2 O11 75.9(3) . .
O18 Tb2 O16 70.3(3) . .
O10 Tb2 O16 125.4(3) . .
O15 Tb2 O16 106.7(3) . .
O14 Tb2 O16 68.7(3) . .
O12 Tb2 O16 62.7(3) . .
O13 Tb2 O16 74.1(3) . .
O11 Tb2 O16 145.2(3) . .
O18 Tb2 O17 70.4(3) . .
O10 Tb2 O17 73.4(3) . .
O15 Tb2 O17 62.8(3) . .
O14 Tb2 O17 124.0(3) . .
O12 Tb2 O17 114.2(3) . .
O13 Tb2 O17 145.2(3) . .
O11 Tb2 O17 72.4(3) . .
O16 Tb2 O17 140.3(3) . .
C142 N1 Ni1 164.6(12) . .
C97 N2 C10 115.1(12) . .
C97 N2 Ni1 122.8(10) . .
C10 N2 Ni1 121.6(9) . .
C7 N3 C8 117.8(12) 2_666 .
C7 N3 Ni1 126.1(9) 2_666 .
C8 N3 Ni1 116.1(9) . .
C75 N4 C15 114.7(12) . .
C75 N4 Ni2 123.3(10) . .
C15 N4 Ni2 121.6(9) . .
C18 N5 C17 115.8(12) . .
C18 N5 Ni2 125.6(10) . .
C17 N5 Ni2 118.6(9) . .
C57 N7 Ni4 169.6(11) . .
N1 Ni1 N3 94.4(5) . .
N1 Ni1 O2 115.6(4) . 2_666
N3 Ni1 O2 90.9(4) . 2_666
N1 Ni1 O3 94.9(5) . 2_666
N3 Ni1 O3 166.2(4) . 2_666
O2 Ni1 O3 75.9(4) 2_666 2_666
N1 Ni1 N2 90.9(5) . .
N3 Ni1 N2 97.0(5) . .
O2 Ni1 N2 151.8(4) 2_666 .
O3 Ni1 N2 93.0(4) 2_666 .
N14 Ni2 O6 97.9(4) . .
N14 Ni2 N4 90.2(5) . .
O6 Ni2 N4 93.3(4) . .
N14 Ni2 N5 98.1(5) . .
O6 Ni2 N5 162.2(4) . .
N4 Ni2 N5 94.4(5) . .
N14 Ni2 O5 109.6(4) . .
O6 Ni2 O5 76.9(4) . .
N4 Ni2 O5 158.8(4) . .
N5 Ni2 O5 90.5(4) . .
O12 Ni3 N16 164.5(4) . .
O12 Ni3 N18 97.4(5) . .
N16 Ni3 N18 96.2(5) . .
O12 Ni3 N15 92.2(4) . .
N16 Ni3 N15 94.9(5) . .
N18 Ni3 N15 91.3(5) . .
O12 Ni3 O10 77.4(4) . .
N16 Ni3 O10 91.5(4) . .
N18 Ni3 O10 107.0(4) . .
N15 Ni3 O10 159.9(4) . .
N7 Ni4 O14 120.6(4) . 2_655
N7 Ni4 N13 91.8(5) . .
O14 Ni4 N13 146.6(4) 2_655 .
N7 Ni4 N12 94.4(5) . .
O14 Ni4 N12 90.7(4) 2_655 .
N13 Ni4 N12 94.8(5) . .
N7 Ni4 O15 96.3(4) . 2_655
O14 Ni4 O15 75.5(4) 2_655 2_655
N13 Ni4 O15 94.5(4) . 2_655
N12 Ni4 O15 165.6(4) . 2_655
C2 O1 C104 113.3(11) . .
C2 O1 Tb1 118.2(7) . .
C104 O1 Tb1 128.5(9) . .
C1 O2 Ni1 127.3(8) . 2_666
C1 O2 Tb1 123.1(8) . .
Ni1 O2 Tb1 108.8(4) 2_666 .
C59 O3 Ni1 127.2(9) . 2_666
C59 O3 Tb1 125.8(9) . .
Ni1 O3 Tb1 106.9(4) 2_666 .
C21 O4 C78 115.4(11) . .
C21 O4 Tb1 117.9(8) . .
C78 O4 Tb1 126.5(8) . .
C20 O5 Ni2 127.0(9) . .
C20 O5 Tb1 124.4(8) . .
Ni2 O5 Tb1 108.0(4) . .
C13 O6 Ni2 126.6(9) . .
C13 O6 Tb1 125.4(8) . .
Ni2 O6 Tb1 107.6(4) . .
C14 O7 C77 114.2(11) . .
C14 O7 Tb1 119.7(8) . .
C77 O7 Tb1 125.9(8) . .
C60 O9 C130 114.6(10) . .
C60 O9 Tb1 119.3(7) . .
C130 O9 Tb1 125.9(8) . .
C30 O10 Ni3 125.4(8) . .
C30 O10 Tb2 124.6(8) . .
Ni3 O10 Tb2 108.8(4) . .
C31 O11 C132 114.4(10) . .
C31 O11 Tb2 118.9(8) . .
C132 O11 Tb2 126.7(8) . .
C38 O12 Ni3 127.6(9) . .
C38 O12 Tb2 124.5(8) . .
Ni3 O12 Tb2 106.9(4) . .
C42 O13 C107 116.6(11) . .
C42 O13 Tb2 116.4(8) . .
C107 O13 Tb2 126.6(8) . .
C43 O14 Ni4 128.6(8) . 2_655
C43 O14 Tb2 120.9(8) . .
Ni4 O14 Tb2 108.8(4) 2_655 .
C49 O15 Ni4 125.1(9) . 2_655
C49 O15 Tb2 126.5(8) . .
Ni4 O15 Tb2 108.0(4) 2_655 .
C41 O16 C101 115.8(11) . .
C41 O16 Tb2 118.5(8) . .
C101 O16 Tb2 125.0(8) . .
C48 O17 C81 115.8(11) . .
C48 O17 Tb2 118.2(8) . .
C81 O17 Tb2 125.6(8) . .
C142 W1 C72 70.8(6) . .
C142 W1 C73 79.9(6) . .
C72 W1 C73 143.1(5) . .
C142 W1 C71 140.2(6) . .
C72 W1 C71 79.1(5) . .
C73 W1 C71 113.1(5) . .
C142 W1 C79 113.8(6) . .
C72 W1 C79 72.9(6) . .
C73 W1 C79 141.7(5) . .
C71 W1 C79 79.9(5) . .
C142 W1 C70 145.1(6) . .
C72 W1 C70 141.2(5) . .
C73 W1 C70 74.0(5) . .
C71 W1 C70 72.8(5) . .
C79 W1 C70 76.3(5) . .
C142 W1 C74 72.3(6) . .
C72 W1 C74 113.6(5) . .
C73 W1 C74 76.6(5) . .
C71 W1 C74 145.7(5) . .
C79 W1 C74 74.5(6) . .
C70 W1 C74 79.3(5) . .
C142 W1 C129 75.5(6) . .
C72 W1 C129 76.7(6) . .
C73 W1 C129 74.5(5) . .
C71 W1 C129 72.7(5) . .
C79 W1 C129 142.2(6) . .
C70 W1 C129 117.9(5) . .
C74 W1 C129 139.8(5) . .
C141 W2 C57 145.6(6) . .
C141 W2 C137 69.1(6) . .
C57 W2 C137 144.7(5) . .
C141 W2 C52 77.5(6) . .
C57 W2 C52 78.2(5) . .
C137 W2 C52 116.6(5) . .
C141 W2 C53 139.1(6) . .
C57 W2 C53 73.5(5) . .
C137 W2 C53 75.5(5) . .
C52 W2 C53 138.6(5) . .
C141 W2 C80 80.0(6) . .
C57 W2 C80 106.6(6) . .
C137 W2 C80 80.9(6) . .
C52 W2 C80 143.3(5) . .
C53 W2 C80 74.8(5) . .
C141 W2 C56 115.1(6) . .
C57 W2 C56 79.3(6) . .
C137 W2 C56 76.1(6) . .
C52 W2 C56 71.8(5) . .
C53 W2 C56 73.7(5) . .
C80 W2 C56 144.7(5) . .
C141 W2 C55 74.3(6) . .
C57 W2 C55 75.8(5) . .
C137 W2 C55 137.7(5) . .
C52 W2 C55 73.6(5) . .
C53 W2 C55 125.7(5) . .
C80 W2 C55 72.6(5) . .
C56 W2 C55 140.7(5) . .

loop_
_geom_bond_atom_site_label_1
_geom_bond_atom_site_label_2
_geom_bond_distance
_geom_bond_site_symmetry_2
C56 N10 1.149(19) .
C56 W2 2.173(15) .
C57 N7 1.183(17) .
C57 W2 2.135(14) .
C58 N12 1.271(18) .
C58 C47 1.45(2) .
C59 O3 1.306(16) .
C59 C60 1.416(19) .
C59 C96 1.42(2) .
C60 C93 1.36(2) .
C60 O9 1.384(16) .
C70 N14 1.142(17) .
C70 W1 2.177(14) .
C71 N25 1.138(18) .
C71 W1 2.172(15) .
C72 N20 1.182(18) .
C72 W1 2.140(14) .
C73 N19 1.168(18) .
C73 W1 2.144(16) .
C74 N23 1.138(18) .
C74 W1 2.179(14) .
C75 N4 1.300(19) .
C75 C76 1.45(2) .
C76 C13 1.40(2) .
C76 C108 1.42(2) .
C77 O7 1.453(16) .
C78 O4 1.457(16) .
C79 N22 1.143(19) .
C79 W1 2.173(16) .
C80 N24 1.14(2) .
C80 W2 2.165(17) .
C81 O17 1.429(16) .
C82 N13 1.475(18) .
C82 C83 1.51(2) .
C83 C100 1.52(2) .
C83 C99 1.53(2) .
C83 C84 1.54(2) .
C84 N12 1.452(18) .
C85 N16 1.479(17) .
C85 C86 1.52(2) .
C86 C106 1.51(2) .
C86 C105 1.53(2) .
C86 C87 1.53(2) .
C87 N15 1.493(17) .
C88 C41 1.38(2) .
C88 C89 1.39(2) .
C89 C90 1.34(2) .
C90 C39 1.40(2) .
C91 C108 1.33(2) .
C91 C92 1.40(2) .
C92 C14 1.36(2) .
C93 C94 1.38(2) .
C94 C95 1.38(2) .
C95 C96 1.44(2) .
C96 C97 1.436(19) 2_666
C97 N2 1.292(17) .
C97 C96 1.435(19) 2_666
C101 O16 1.425(17) .
C102 C16 1.52(2) .
C103 C16 1.51(2) .
C104 O1 1.459(18) .
C107 O13 1.451(17) .
C110 C48 1.37(2) .
C110 C111 1.38(2) .
C111 C112 1.37(2) .
C112 C50 1.40(2) .
C113 N26 1.12(3) .
C113 C114 1.43(3) .
C115 N30 1.10(3) .
C115 C116 1.50(3) .
C117 N32 1.12(3) .
C117 C118 1.46(4) .
C119 N34 1.12(3) .
C119 C120 1.41(3) .
C121 N31 1.11(2) .
C121 C122 1.45(3) .
C123 N27 1.13(3) .
C123 C124 1.37(3) .
C125 N28 1.13(3) .
C125 C126 1.40(3) .
C127 N29 1.10(3) .
C127 C128 1.46(3) .
C129 N33 1.124(18) .
C129 W1 2.181(14) .
C130 O9 1.456(15) .
C131 C139 1.45(3) .
C132 O11 1.441(16) .
C135 N35 1.13(3) .
C135 C136 1.46(3) .
C137 N11 1.161(18) .
C137 W2 2.159(15) .
C139 N38 1.07(3) .
C141 N18 1.218(18) .
C141 W2 2.066(15) .
C142 N1 1.224(19) .
C142 W1 2.078(16) .
N12 Ni4 2.014(11) .
N13 C51 1.318(19) .
N13 Ni4 2.006(12) .
N14 Ni2 1.988(12) .
N15 C40 1.270(18) .
N15 Ni3 2.009(12) .
N16 C37 1.274(18) .
N16 Ni3 1.994(12) .
N18 Ni3 2.008(12) .
O18 Tb2 2.268(13) .
C1 O2 1.347(15) .
C1 C6 1.402(18) .
C1 C2 1.415(19) .
C2 C3 1.370(19) .
C2 O1 1.403(16) .
C3 C4 1.39(2) .
C4 C5 1.38(2) .
C5 C6 1.407(19) .
C6 C7 1.433(19) .
C7 N3 1.291(17) 2_666
C8 N3 1.454(18) .
C8 C9 1.53(2) .
C9 C11 1.52(2) .
C9 C10 1.53(2) .
C9 C12 1.53(2) .
C10 N2 1.487(18) .
C13 O6 1.365(16) .
C13 C14 1.40(2) .
C14 O7 1.394(17) .
C15 N4 1.466(18) .
C15 C16 1.51(2) .
C16 C17 1.55(2) .
C17 N5 1.475(16) .
C18 N5 1.280(18) .
C18 C19 1.444(19) .
C19 C24 1.397(19) .
C19 C20 1.412(18) .
C20 O5 1.339(16) .
C20 C21 1.416(19) .
C21 C22 1.364(19) .
C21 O4 1.384(16) .
C22 C23 1.42(2) .
C23 C24 1.36(2) .
C30 O10 1.376(15) .
C30 C36 1.383(18) .
C30 C31 1.428(19) .
C31 C32 1.360(19) .
C31 O11 1.402(16) .
C32 C34 1.40(2) .
C34 C35 1.36(2) .
C35 C36 1.424(19) .
C36 C37 1.453(19) .
C38 O12 1.324(17) .
C38 C41 1.40(2) .
C38 C39 1.432(19) .
C39 C40 1.46(2) .
C41 O16 1.392(16) .
C42 C44 1.37(2) .
C42 O13 1.374(16) .
C42 C43 1.42(2) .
C43 O14 1.350(16) .
C43 C47 1.418(19) 2_655
C44 C45 1.40(2) .
C45 C46 1.40(2) 2_655
C46 C45 1.40(2) 2_655
C46 C47 1.40(2) .
C47 C43 1.418(19) 2_655
C48 C49 1.41(2) .
C48 O17 1.419(17) .
C49 O15 1.303(16) .
C49 C50 1.411(19) .
C50 C51 1.44(2) 2_655
C51 C50 1.44(2) 2_655
C52 N6 1.154(18) .
C52 W2 2.161(16) .
C53 N9 1.169(19) .
C53 W2 2.163(16) .
C55 N8 1.158(19) .
C55 W2 2.177(16) .
Tb1 O8 2.289(13) .
Tb1 O5 2.335(10) .
Tb1 O2 2.337(9) .
Tb1 O3 2.383(9) .
Tb1 O6 2.392(9) .
Tb1 O1 2.495(9) .
Tb1 O4 2.521(10) .
Tb1 O9 2.576(9) .
Tb1 O7 2.578(9) .
Tb2 O10 2.332(9) .
Tb2 O15 2.367(9) .
Tb2 O14 2.369(9) .
Tb2 O12 2.402(9) .
Tb2 O13 2.502(9) .
Tb2 O11 2.521(9) .
Tb2 O16 2.571(9) .
Tb2 O17 2.576(9) .
N1 Ni1 1.980(12) .
N2 Ni1 2.018(11) .
N3 C7 1.291(17) 2_666
N3 Ni1 1.997(11) .
N4 Ni2 2.015(11) .
N5 Ni2 2.018(11) .
N7 Ni4 1.981(12) .
Ni1 O2 2.004(9) 2_666
Ni1 O3 2.007(9) 2_666
Ni2 O6 1.994(9) .
Ni2 O5 2.045(9) .
Ni3 O12 1.991(9) .
Ni3 O10 2.013(9) .
Ni4 O14 1.996(9) 2_655
Ni4 O15 2.021(9) 2_655
O2 Ni1 2.004(9) 2_666
O3 Ni1 2.007(9) 2_666
O14 Ni4 1.996(9) 2_655
O15 Ni4 2.021(9) 2_655
